data_7008597
loop_
_publ_author_name
'Bond, Andrew D.'
'Derossi, Sofia'
'Harding, Charles J.'
'McInnes, Eric J. L.'
'McKee, Vickie'
'McKenzie, Christine J.'
'Nelson, Jane'
'Wolowska, Joanna'

_publ_section_title
;
 Cascade complexation: a single cyano bridge links a pair of Cu(II)
 cations.
;
_journal_issue 14
_journal_name_full 'Dalton transactions (Cambridge, England : 2003)'
_journal_page_first 2403
_journal_page_last 2409
_journal_paper_doi 10.1039/b504916d
_journal_year 2005
_chemical_formula_moiety
;
C31 H48 Cu2 N9 O3 3+, 3(C F3 O3 S -), 3(H2 O)
;
_chemical_formula_sum 'C34 H54 Cu2 F9 N9 O15 S3'
_chemical_formula_weight 1223.12
_chemical_name_common
;
[Cu~2~(CN)L^3^](CF~3~O~3~S)~3~.3H~2~O
;
_space_group_IT_number 61
_symmetry_cell_setting orthorhombic
_symmetry_space_group_name_Hall '-P 2ac 2ab'
_symmetry_space_group_name_H-M 'P b c a'
_atom_sites_solution_hydrogens geom
_atom_sites_solution_primary direct
_atom_sites_solution_secondary difmap
_cell_angle_alpha 90.00
_cell_angle_beta 90.00
_cell_angle_gamma 90.00
_cell_formula_units_Z 8
_cell_length_a 16.201(5)
_cell_length_b 24.234(12)
_cell_length_c 27.799(8)
_cell_measurement_reflns_used 22
_cell_measurement_temperature 153(2)
_cell_measurement_theta_max 9.17
_cell_measurement_theta_min 4.74
_cell_volume 10914(7)
_computing_cell_refinement 'Siemens XSCANS'
_computing_data_collection 'Siemens XSCANS'
_computing_data_reduction 'Siemens XSCANS'
_computing_molecular_graphics 'SHELXTL v.6.10 (Sheldrick, 2000)'
_computing_publication_material 'SHELXTL v.6.10 (Sheldrick, 2000)'
_computing_structure_refinement 'SHELXTL v.6.10 (Sheldrick, 2000)'
_computing_structure_solution 'SHELXTL v.6.10 (Sheldrick, 2000)'
_diffrn_ambient_temperature 153(2)
_diffrn_measured_fraction_theta_full 0.995
_diffrn_measured_fraction_theta_max 0.995
_diffrn_measurement_device_type 'Siemens P3 diffractometer'
_diffrn_measurement_method '\w scans'
_diffrn_radiation_monochromator graphite
_diffrn_radiation_source 'fine-focus sealed tube'
_diffrn_radiation_type MoK\a
_diffrn_radiation_wavelength 0.71073
_diffrn_reflns_av_R_equivalents 0.0000
_diffrn_reflns_av_sigmaI/netI 0.2219
_diffrn_reflns_limit_h_max 17
_diffrn_reflns_limit_h_min 0
_diffrn_reflns_limit_k_max 0
_diffrn_reflns_limit_k_min -25
_diffrn_reflns_limit_l_max 0
_diffrn_reflns_limit_l_min -29
_diffrn_reflns_number 6654
_diffrn_reflns_theta_full 22.00
_diffrn_reflns_theta_max 22.00
_diffrn_reflns_theta_min 3.56
_diffrn_standards_decay_% 0
_diffrn_standards_interval_count 97
_diffrn_standards_number 3
_exptl_absorpt_coefficient_mu 0.990
_exptl_absorpt_correction_type none
_exptl_crystal_colour blue
_exptl_crystal_density_diffrn 1.489
_exptl_crystal_density_method 'not measured'
_exptl_crystal_description plate
_exptl_crystal_F_000 5024
_exptl_crystal_size_max 0.30
_exptl_crystal_size_mid 0.30
_exptl_crystal_size_min 0.08
_refine_diff_density_max 1.181
_refine_diff_density_min -0.675
_refine_diff_density_rms 0.131
_refine_ls_extinction_method none
_refine_ls_goodness_of_fit_ref 1.017
_refine_ls_hydrogen_treatment constr
_refine_ls_matrix_type full
_refine_ls_number_parameters 704
_refine_ls_number_reflns 6654
_refine_ls_number_restraints 588
_refine_ls_restrained_S_all 0.995
_refine_ls_R_factor_all 0.2469
_refine_ls_R_factor_gt 0.1103
_refine_ls_shift/su_max 0.000
_refine_ls_shift/su_mean 0.000
_refine_ls_structure_factor_coef Fsqd
_refine_ls_weighting_details 'calc w=1/[\s^2^(Fo^2^)+(0.1409P)^2^+75.9049P] where P=(Fo^2^+2Fc^2^)/3'
_refine_ls_weighting_scheme calc
_refine_ls_wR_factor_gt 0.2586
_refine_ls_wR_factor_ref 0.3337
_reflns_number_gt 2729
_reflns_number_total 6654
_reflns_threshold_expression I>2\s(I)
_cod_data_source_file b504916d.txt
_cod_data_source_block 4
_cod_database_code 7008597

loop_
_symmetry_equiv_pos_as_xyz
'x, y, z'
'-x+1/2, -y, z+1/2'
'-x, y+1/2, -z+1/2'
'x+1/2, -y+1/2, -z'
'-x, -y, -z'
'x-1/2, y, -z-1/2'
'x, -y-1/2, z-1/2'
'-x-1/2, y-1/2, z'

loop_
_atom_site_label
_atom_site_type_symbol
_atom_site_fract_x
_atom_site_fract_y
_atom_site_fract_z
_atom_site_U_iso_or_equiv
_atom_site_adp_type
_atom_site_occupancy
_atom_site_symmetry_multiplicity
_atom_site_calc_flag
_atom_site_refinement_flags
_atom_site_disorder_assembly
_atom_site_disorder_group
Cu1 Cu 0.53557(13) 0.05863(8) 0.34839(7) 0.0253(6) Uani 1 1 d U . .
Cu2 Cu 0.59626(14) 0.26056(8) 0.34179(8) 0.0345(7) Uani 1 1 d U . .
O1 O 0.5687(7) 0.1635(5) 0.4564(4) 0.030(3) Uani 1 1 d U A .
O2 O 0.4079(9) 0.1761(5) 0.2865(5) 0.055(4) Uani 1 1 d U A .
O3 O 0.7217(8) 0.1347(5) 0.2861(4) 0.042(3) Uani 1 1 d U A .
N1 N 0.5141(8) -0.0245(5) 0.3511(5) 0.027(3) Uani 1 1 d U . .
N2 N 0.4832(8) 0.0609(5) 0.4168(4) 0.022(3) Uani 1 1 d U A .
H2 H 0.4471 0.0907 0.4177 0.027 Uiso 1 1 calc R . .
N3 N 0.4590(9) 0.0561(6) 0.2869(5) 0.037(4) Uani 1 1 d U A .
H3 H 0.4863 0.0761 0.2633 0.044 Uiso 1 1 calc R . .
N4 N 0.6604(9) 0.0368(5) 0.3381(5) 0.032(4) Uani 1 1 d U A .
H4 H 0.6931 0.0604 0.3562 0.038 Uiso 1 1 calc R . .
N5 N 0.6221(10) 0.3438(6) 0.3387(6) 0.049(5) Uani 1 1 d U A .
N6 N 0.5591(10) 0.2784(6) 0.4129(5) 0.041(4) Uani 1 1 d U A .
H6 H 0.5090 0.2607 0.4178 0.049 Uiso 1 1 calc R . .
N7 N 0.5162(11) 0.2758(6) 0.2842(6) 0.055(5) Uani 1 1 d U A .
H7 H 0.5263 0.2490 0.2610 0.066 Uiso 1 1 calc R . .
N8 N 0.7225(9) 0.2494(6) 0.3265(6) 0.048(4) Uani 1 1 d U A .
H8 H 0.7433 0.2230 0.3476 0.057 Uiso 1 1 calc R . .
C1 C 0.4852(10) -0.0377(6) 0.3992(6) 0.027(4) Uani 1 1 d U . .
H1A H 0.5333 -0.0439 0.4205 0.033 Uiso 1 1 calc R A .
H1B H 0.4526 -0.0722 0.3982 0.033 Uiso 1 1 calc R . .
C2 C 0.4319(11) 0.0088(7) 0.4200(7) 0.036(5) Uani 1 1 d U A .
H2A H 0.3803 0.0129 0.4012 0.044 Uiso 1 1 calc R . .
H2B H 0.4173 0.0008 0.4538 0.044 Uiso 1 1 calc R . .
C3 C 0.5386(11) 0.0654(7) 0.4591(6) 0.029(4) Uani 1 1 d U . .
H3A H 0.5684 0.0301 0.4634 0.035 Uiso 1 1 calc R A .
H3B H 0.5049 0.0718 0.4883 0.035 Uiso 1 1 calc R . .
C4 C 0.6006(11) 0.1115(7) 0.4543(6) 0.026(4) Uani 1 1 d U A .
C5 C 0.6788(11) 0.1133(7) 0.4451(6) 0.031(4) Uani 1 1 d U . .
H5A H 0.7141 0.0824 0.4407 0.038 Uiso 1 1 calc R A .
C6 C 0.7024(11) 0.1695(7) 0.4427(6) 0.033(5) Uani 1 1 d U . .
H6A H 0.7565 0.1833 0.4374 0.039 Uiso 1 1 calc R . .
C7 C 0.6345(12) 0.1991(7) 0.4494(6) 0.031(5) Uani 1 1 d U . .
C8 C 0.6157(11) 0.2589(7) 0.4504(7) 0.038(5) Uani 1 1 d U A .
H8A H 0.5917 0.2680 0.4821 0.046 Uiso 1 1 calc R . .
H8B H 0.6683 0.2795 0.4475 0.046 Uiso 1 1 calc R . .
C9 C 0.5425(13) 0.3382(8) 0.4143(8) 0.056(6) Uani 1 1 d U . .
H9A H 0.5395 0.3512 0.4480 0.067 Uiso 1 1 calc R A .
H9B H 0.4894 0.3466 0.3983 0.067 Uiso 1 1 calc R . .
C10 C 0.6155(12) 0.3674(7) 0.3873(7) 0.043(5) Uani 1 1 d U A .
H10A H 0.6050 0.4075 0.3852 0.052 Uiso 1 1 calc R . .
H10B H 0.6677 0.3616 0.4051 0.052 Uiso 1 1 calc R . .
C11 C 0.5940(12) -0.0544(7) 0.3406(7) 0.047(5) Uani 1 1 d U . .
H11A H 0.6005 -0.0600 0.3055 0.056 Uiso 1 1 calc R A .
H11B H 0.5945 -0.0909 0.3565 0.056 Uiso 1 1 calc R . .
C12 C 0.6632(12) -0.0183(7) 0.3600(7) 0.045(5) Uani 1 1 d U A .
H12A H 0.6578 -0.0150 0.3953 0.054 Uiso 1 1 calc R . .
H12B H 0.7171 -0.0358 0.3529 0.054 Uiso 1 1 calc R . .
C13 C 0.6881(12) 0.0394(8) 0.2868(7) 0.048(6) Uani 1 1 d U . .
H13A H 0.7468 0.0283 0.2852 0.057 Uiso 1 1 calc R A .
H13B H 0.6558 0.0125 0.2678 0.057 Uiso 1 1 calc R . .
C14 C 0.6792(12) 0.0946(8) 0.2646(7) 0.042(5) Uani 1 1 d U A .
C15 C 0.6362(13) 0.1132(8) 0.2265(7) 0.047(5) Uani 1 1 d U . .
H15A H 0.6029 0.0923 0.2051 0.057 Uiso 1 1 calc R A .
C16 C 0.6512(14) 0.1704(9) 0.2252(8) 0.056(6) Uani 1 1 d U . .
H16A H 0.6279 0.1960 0.2032 0.068 Uiso 1 1 calc R . .
C17 C 0.7042(12) 0.1823(7) 0.2607(7) 0.041(5) Uani 1 1 d U . .
C18 C 0.7468(13) 0.2336(7) 0.2766(6) 0.045(5) Uani 1 1 d U A .
H18A H 0.7327 0.2640 0.2543 0.054 Uiso 1 1 calc R . .
H18B H 0.8072 0.2279 0.2752 0.054 Uiso 1 1 calc R . .
C19 C 0.7602(15) 0.3048(9) 0.3394(8) 0.066(7) Uani 1 1 d U . .
H19A H 0.7652 0.3082 0.3747 0.080 Uiso 1 1 calc R A .
H19B H 0.8161 0.3077 0.3252 0.080 Uiso 1 1 calc R . .
C20 C 0.7076(13) 0.3488(9) 0.3207(8) 0.058(6) Uani 1 1 d U A .
H20A H 0.7074 0.3474 0.2851 0.070 Uiso 1 1 calc R . .
H20B H 0.7305 0.3850 0.3305 0.070 Uiso 1 1 calc R . .
C21 C 0.4511(12) -0.0381(7) 0.3165(6) 0.037(5) Uani 1 1 d U . .
H21A H 0.3960 -0.0317 0.3309 0.045 Uiso 1 1 calc R A .
H21B H 0.4554 -0.0776 0.3079 0.045 Uiso 1 1 calc R . .
C22 C 0.4604(12) -0.0024(7) 0.2706(6) 0.037(5) Uani 1 1 d U A .
H22A H 0.5131 -0.0108 0.2542 0.044 Uiso 1 1 calc R . .
H22B H 0.4144 -0.0096 0.2481 0.044 Uiso 1 1 calc R . .
C23 C 0.3745(12) 0.0795(8) 0.2897(7) 0.043(5) Uani 1 1 d U . .
H23A H 0.3516 0.0823 0.2567 0.052 Uiso 1 1 calc R A .
H23B H 0.3389 0.0539 0.3082 0.052 Uiso 1 1 calc R . .
C24 C 0.3721(12) 0.1340(8) 0.3123(7) 0.039(5) Uani 1 1 d U A .
C25 C 0.3430(13) 0.1533(9) 0.3523(9) 0.060(6) Uani 1 1 d U . .
H25A H 0.3147 0.1317 0.3756 0.072 Uiso 1 1 calc R A .
C26 C 0.3586(13) 0.2101(8) 0.3571(8) 0.051(6) Uani 1 1 d U . .
H26A H 0.3458 0.2335 0.3835 0.062 Uiso 1 1 calc R . .
C27 C 0.3943(13) 0.2227(8) 0.3172(8) 0.050(6) Uani 1 1 d U . .
C28 C 0.4262(15) 0.2756(10) 0.2940(9) 0.077(8) Uani 1 1 d U A .
H28A H 0.3964 0.2814 0.2633 0.092 Uiso 1 1 calc R . .
H28B H 0.4130 0.3070 0.3154 0.092 Uiso 1 1 calc R . .
C29 C 0.5465(15) 0.3289(8) 0.2648(8) 0.069(7) Uani 1 1 d U . .
H29A H 0.5059 0.3443 0.2418 0.083 Uiso 1 1 calc R A .
H29B H 0.5994 0.3232 0.2476 0.083 Uiso 1 1 calc R . .
C30 C 0.5592(15) 0.3693(8) 0.3072(8) 0.063(7) Uani 1 1 d U A .
H30A H 0.5785 0.4056 0.2954 0.076 Uiso 1 1 calc R . .
H30B H 0.5069 0.3746 0.3250 0.076 Uiso 1 1 calc R . .
C100 C 0.5708(9) 0.1831(6) 0.3464(6) 0.027(4) Uani 0.50 1 d PU A 1
N100 N 0.5577(9) 0.1380(7) 0.3456(6) 0.029(4) Uani 0.50 1 d PU A 1
C101 C 0.5577(9) 0.1380(7) 0.3456(6) 0.029(4) Uani 0.50 1 d PU A 2
N101 N 0.5708(9) 0.1831(6) 0.3464(6) 0.027(4) Uani 0.50 1 d PU A 2
S41 S 0.3140(3) 0.1066(2) 0.50972(19) 0.0456(14) Uani 1 1 d DU . .
O41 O 0.2901(9) 0.1426(6) 0.5488(5) 0.080(5) Uani 1 1 d DU . .
O42 O 0.3476(8) 0.0553(5) 0.5246(4) 0.059(4) Uani 1 1 d DU . .
O43 O 0.3587(8) 0.1336(5) 0.4712(4) 0.060(4) Uani 1 1 d DU . .
C41 C 0.2151(13) 0.0889(8) 0.4824(7) 0.075(7) Uani 1 1 d DU . .
F41 F 0.1806(10) 0.1344(7) 0.4657(6) 0.122(6) Uani 1 1 d DU . .
F42 F 0.2266(9) 0.0576(6) 0.4450(5) 0.104(5) Uani 1 1 d DU . .
F43 F 0.1655(8) 0.0662(6) 0.5122(5) 0.102(5) Uani 1 1 d DU . .
S51 S 0.2132(4) -0.0937(2) 0.2975(2) 0.0645(19) Uani 1 1 d DU . .
O51 O 0.2773(9) -0.0585(6) 0.2768(5) 0.072(5) Uani 1 1 d DU . .
O52 O 0.1377(8) -0.0929(6) 0.2724(5) 0.071(5) Uani 1 1 d DU . .
O53 O 0.2426(11) -0.1476(5) 0.3101(6) 0.089(5) Uani 1 1 d DU . .
C51 C 0.1940(13) -0.0571(9) 0.3536(7) 0.092(9) Uani 1 1 d DU . .
F51 F 0.1345(11) -0.0834(8) 0.3761(6) 0.147(7) Uani 1 1 d DU . .
F52 F 0.1678(11) -0.0076(7) 0.3452(6) 0.133(6) Uani 1 1 d DU . .
F53 F 0.2578(9) -0.0567(6) 0.3817(5) 0.098(5) Uani 1 1 d DU . .
S61 S 0.4049(8) 0.4491(5) 0.6423(4) 0.044(3) Uani 0.40 1 d PDU B 1
O61 O 0.3791(18) 0.5052(9) 0.6541(11) 0.058(10) Uani 0.40 1 d PDU B 1
O62 O 0.4656(19) 0.4285(14) 0.6740(10) 0.069(14) Uani 0.40 1 d PDU B 1
O63 O 0.338(2) 0.4117(16) 0.6311(17) 0.10(2) Uani 0.40 1 d PDU B 1
C61 C 0.4601(19) 0.4602(13) 0.5860(10) 0.056(18) Uani 0.40 1 d PDU B 1
F61 F 0.494(3) 0.4133(16) 0.5724(14) 0.137(18) Uani 0.40 1 d PDU B 1
F62 F 0.408(2) 0.4748(16) 0.5530(10) 0.120(14) Uani 0.40 1 d PDU B 1
F63 F 0.517(2) 0.4963(19) 0.5906(15) 0.19(3) Uani 0.40 1 d PDU B 1
S61' S 0.3903(6) 0.3944(4) 0.6414(3) 0.050(3) Uani 0.60 1 d PDU C 2
O62' O 0.4335(14) 0.4063(10) 0.6853(6) 0.061(8) Uani 0.60 1 d PDU C 2
O63' O 0.3269(13) 0.4314(10) 0.6294(11) 0.078(11) Uani 0.60 1 d PDU C 2
O61' O 0.3682(14) 0.3357(7) 0.6353(8) 0.066(7) Uani 0.60 1 d PDU C 2
C61' C 0.4705(16) 0.4082(12) 0.5968(9) 0.13(2) Uani 0.60 1 d PDU C 2
F61' F 0.4385(18) 0.4008(12) 0.5540(8) 0.126(10) Uani 0.60 1 d PDU C 2
F62' F 0.5319(16) 0.3746(13) 0.6020(11) 0.167(14) Uani 0.60 1 d PDU C 2
F63' F 0.498(2) 0.4579(11) 0.5989(10) 0.130(12) Uani 0.60 1 d PDU C 2
O1W O 0.4068(15) 0.2465(10) 0.4697(8) 0.152(5) Uiso 1 1 d . . .
O2W O 0.4697(15) 0.2442(10) 0.1854(8) 0.152(5) Uiso 1 1 d . . .
O3W O 0.3833(15) -0.1756(10) 0.3711(9) 0.152(5) Uiso 1 1 d . . .

loop_
_atom_site_aniso_label
_atom_site_aniso_U_11
_atom_site_aniso_U_22
_atom_site_aniso_U_33
_atom_site_aniso_U_23
_atom_site_aniso_U_13
_atom_site_aniso_U_12
Cu1 0.0294(12) 0.0181(11) 0.0285(11) -0.0005(10) 0.0018(11) -0.0014(10)
Cu2 0.0380(14) 0.0223(12) 0.0433(14) 0.0001(11) -0.0081(13) -0.0084(11)
O1 0.025(6) 0.031(6) 0.033(6) -0.008(6) -0.004(6) 0.009(6)
O2 0.051(8) 0.041(8) 0.072(9) 0.014(7) -0.024(7) -0.006(7)
O3 0.039(7) 0.047(7) 0.041(7) -0.011(6) 0.020(6) -0.011(7)
N1 0.035(8) 0.015(6) 0.032(8) 0.001(6) 0.003(7) -0.006(6)
N2 0.019(7) 0.023(7) 0.025(7) 0.004(6) -0.002(6) -0.002(6)
N3 0.047(9) 0.025(7) 0.039(8) -0.001(7) -0.001(7) -0.012(7)
N4 0.035(8) 0.024(7) 0.036(8) 0.000(6) 0.007(7) 0.014(7)
N5 0.054(10) 0.035(8) 0.057(9) 0.013(8) -0.010(8) -0.017(7)
N6 0.043(9) 0.032(8) 0.047(8) -0.004(7) -0.002(7) -0.003(7)
N7 0.069(11) 0.025(8) 0.069(10) 0.019(7) -0.016(9) -0.012(8)
N8 0.043(9) 0.044(9) 0.055(9) -0.019(7) 0.006(8) -0.007(8)
C1 0.024(9) 0.017(8) 0.040(9) 0.002(7) -0.005(8) -0.001(7)
C2 0.037(10) 0.030(9) 0.043(10) 0.005(8) -0.004(8) -0.004(8)
C3 0.040(9) 0.023(8) 0.025(8) 0.000(7) 0.002(8) -0.003(8)
C4 0.025(9) 0.032(9) 0.022(8) -0.001(7) 0.009(8) 0.023(8)
C5 0.028(9) 0.040(9) 0.026(9) -0.003(8) 0.001(8) 0.003(8)
C6 0.019(9) 0.049(10) 0.030(9) -0.008(8) -0.007(8) -0.010(8)
C7 0.042(10) 0.032(9) 0.017(8) -0.012(7) -0.011(8) 0.001(9)
C8 0.038(10) 0.029(9) 0.047(10) -0.015(8) 0.009(8) -0.003(8)
C9 0.054(11) 0.044(10) 0.070(11) -0.009(9) -0.003(10) 0.001(10)
C10 0.042(10) 0.031(9) 0.056(10) -0.019(8) -0.016(9) 0.000(8)
C11 0.054(10) 0.028(9) 0.058(10) -0.001(9) 0.016(9) 0.012(9)
C12 0.037(10) 0.046(10) 0.051(10) 0.003(9) 0.011(9) 0.022(9)
C13 0.042(10) 0.054(11) 0.047(10) -0.010(9) 0.013(9) 0.001(9)
C14 0.036(10) 0.039(10) 0.050(10) -0.011(9) 0.006(9) 0.009(9)
C15 0.051(11) 0.052(11) 0.038(10) -0.001(9) 0.016(9) -0.022(9)
C16 0.054(11) 0.058(11) 0.057(11) -0.003(9) -0.004(10) -0.017(10)
C17 0.050(11) 0.026(9) 0.045(10) -0.009(8) 0.006(9) -0.015(9)
C18 0.053(10) 0.031(9) 0.050(10) -0.015(8) 0.015(9) -0.023(9)
C19 0.064(12) 0.068(11) 0.068(12) -0.004(10) 0.008(11) -0.025(10)
C20 0.066(12) 0.048(11) 0.061(11) -0.006(9) 0.006(10) -0.027(10)
C21 0.041(10) 0.028(9) 0.043(10) -0.017(8) 0.003(9) -0.009(8)
C22 0.039(10) 0.037(9) 0.036(9) 0.000(8) 0.009(9) 0.001(9)
C23 0.040(10) 0.045(10) 0.045(10) 0.005(8) -0.020(9) -0.008(9)
C24 0.047(10) 0.034(9) 0.038(10) 0.019(8) -0.018(9) -0.009(9)
C25 0.044(11) 0.059(11) 0.078(12) 0.007(10) -0.002(10) 0.006(9)
C26 0.043(10) 0.040(10) 0.071(12) -0.002(9) -0.014(10) 0.013(9)
C27 0.049(11) 0.034(10) 0.066(11) -0.002(9) -0.027(10) 0.002(9)
C28 0.072(13) 0.068(12) 0.090(13) 0.002(11) -0.019(11) 0.002(11)
C29 0.084(13) 0.053(11) 0.072(12) 0.025(10) -0.018(11) -0.018(10)
C30 0.078(12) 0.037(10) 0.073(12) 0.009(9) -0.018(10) -0.022(10)
C100 0.028(7) 0.024(7) 0.030(7) -0.007(7) 0.000(7) 0.000(6)
N100 0.024(7) 0.033(7) 0.030(7) 0.003(7) 0.000(7) -0.001(6)
C101 0.024(7) 0.033(7) 0.030(7) 0.003(7) 0.000(7) -0.001(6)
N101 0.028(7) 0.024(7) 0.030(7) -0.007(7) 0.000(7) 0.000(6)
S41 0.038(3) 0.053(3) 0.046(3) -0.010(3) 0.006(3) 0.009(3)
O41 0.064(9) 0.097(10) 0.078(9) -0.022(8) 0.025(8) 0.006(8)
O42 0.062(9) 0.062(8) 0.052(8) 0.015(7) 0.005(7) 0.014(8)
O43 0.065(9) 0.054(8) 0.060(8) 0.007(7) 0.007(7) 0.004(7)
C41 0.078(13) 0.072(12) 0.075(13) -0.013(11) -0.002(11) 0.015(11)
F41 0.094(10) 0.124(11) 0.149(12) -0.031(9) -0.024(9) 0.039(9)
F42 0.083(9) 0.129(10) 0.101(9) -0.058(9) -0.006(8) -0.009(9)
F43 0.076(9) 0.120(10) 0.109(10) -0.031(9) 0.034(8) -0.033(8)
S51 0.099(5) 0.039(3) 0.055(4) -0.002(3) -0.028(4) -0.001(4)
O51 0.078(10) 0.067(9) 0.071(9) 0.025(8) -0.005(8) -0.008(8)
O52 0.069(9) 0.059(8) 0.086(10) 0.011(7) -0.027(8) -0.021(8)
O53 0.122(11) 0.069(9) 0.074(9) 0.013(8) -0.028(9) 0.004(9)
C51 0.082(14) 0.099(14) 0.095(14) 0.016(12) -0.009(12) -0.010(12)
F51 0.140(12) 0.177(13) 0.124(11) -0.006(10) 0.009(10) -0.042(11)
F52 0.152(12) 0.122(11) 0.124(11) -0.014(10) 0.006(10) 0.017(10)
F53 0.111(10) 0.111(10) 0.070(8) -0.020(8) -0.016(8) -0.047(9)
S61 0.036(7) 0.052(8) 0.043(7) 0.005(6) -0.007(6) -0.010(6)
O61 0.059(15) 0.053(14) 0.063(15) -0.004(12) 0.007(13) -0.005(12)
O62 0.073(18) 0.072(18) 0.063(17) 0.006(13) -0.005(13) -0.005(13)
O63 0.09(2) 0.09(2) 0.11(2) 0.005(14) -0.001(14) 0.000(15)
C61 0.05(2) 0.06(2) 0.05(2) 0.001(14) 0.004(14) 0.009(14)
F61 0.13(2) 0.14(2) 0.14(2) 0.005(14) 0.005(15) -0.003(15)
F62 0.125(19) 0.129(19) 0.105(18) 0.006(13) 0.002(14) -0.002(14)
F63 0.20(3) 0.19(3) 0.19(3) -0.001(15) 0.016(15) -0.004(15)
S61' 0.042(6) 0.068(6) 0.040(5) -0.003(5) 0.002(4) 0.001(5)
O62' 0.068(13) 0.075(13) 0.042(12) 0.004(10) -0.008(11) -0.013(11)
O63' 0.059(15) 0.074(15) 0.099(16) 0.009(12) 0.005(12) -0.003(12)
O61' 0.061(12) 0.083(13) 0.055(12) -0.010(10) 0.010(10) 0.001(11)
C61' 0.13(3) 0.12(3) 0.12(3) 0.005(15) -0.001(15) -0.008(15)
F61' 0.146(16) 0.134(15) 0.097(14) -0.023(12) 0.019(13) -0.030(13)
F62' 0.150(18) 0.175(18) 0.175(18) -0.011(13) 0.025(13) 0.002(14)
F63' 0.137(17) 0.128(16) 0.126(16) -0.015(13) 0.012(13) -0.024(13)

loop_
_atom_type_symbol
_atom_type_description
_atom_type_scat_dispersion_real
_atom_type_scat_dispersion_imag
_atom_type_scat_source
C C 0.0033 0.0016 'International Tables Vol C Tables 4.2.6.8 and 6.1.1.4'
H H 0.0000 0.0000 'International Tables Vol C Tables 4.2.6.8 and 6.1.1.4'
N N 0.0061 0.0033 'International Tables Vol C Tables 4.2.6.8 and 6.1.1.4'
O O 0.0106 0.0060 'International Tables Vol C Tables 4.2.6.8 and 6.1.1.4'
F F 0.0171 0.0103 'International Tables Vol C Tables 4.2.6.8 and 6.1.1.4'
S S 0.1246 0.1234 'International Tables Vol C Tables 4.2.6.8 and 6.1.1.4'
Cu Cu 0.3201 1.2651 'International Tables Vol C Tables 4.2.6.8 and 6.1.1.4'

loop_
_geom_angle_atom_site_label_1
_geom_angle_atom_site_label_2
_geom_angle_atom_site_label_3
_geom_angle
_geom_angle_site_symmetry_1
_geom_angle_site_symmetry_3
_geom_angle_publ_flag
N100 Cu1 N1 179.2(6) . . ?
N100 Cu1 N2 94.9(6) . . ?
N1 Cu1 N2 85.6(5) . . ?
N100 Cu1 N4 93.8(6) . . ?
N1 Cu1 N4 85.4(5) . . ?
N2 Cu1 N4 121.4(5) . . ?
N100 Cu1 N3 96.0(6) . . ?
N1 Cu1 N3 84.3(5) . . ?
N2 Cu1 N3 120.0(5) . . ?
N4 Cu1 N3 116.5(6) . . ?
C100 Cu2 N5 178.4(7) . . ?
C100 Cu2 N7 95.2(6) . . ?
N5 Cu2 N7 85.5(6) . . ?
C100 Cu2 N8 95.5(6) . . ?
N5 Cu2 N8 85.4(7) . . ?
N7 Cu2 N8 118.0(7) . . ?
C100 Cu2 N6 94.4(6) . . ?
N5 Cu2 N6 84.0(6) . . ?
N7 Cu2 N6 120.2(7) . . ?
N8 Cu2 N6 119.5(6) . . ?
C4 O1 C7 106.1(13) . . ?
C24 O2 C27 102.1(16) . . ?
C14 O3 C17 105.9(15) . . ?
C21 N1 C1 109.7(13) . . ?
C21 N1 C11 111.5(13) . . ?
C1 N1 C11 110.5(13) . . ?
C21 N1 Cu1 108.7(10) . . ?
C1 N1 Cu1 107.8(9) . . ?
C11 N1 Cu1 108.7(10) . . ?
C3 N2 C2 110.3(12) . . ?
C3 N2 Cu1 118.6(10) . . ?
C2 N2 Cu1 104.8(9) . . ?
C23 N3 C22 113.2(14) . . ?
C23 N3 Cu1 119.3(11) . . ?
C22 N3 Cu1 105.4(11) . . ?
C12 N4 C13 115.1(14) . . ?
C12 N4 Cu1 101.7(10) . . ?
C13 N4 Cu1 114.0(11) . . ?
C10 N5 C20 110.3(15) . . ?
C10 N5 C30 109.3(16) . . ?
C20 N5 C30 114.3(16) . . ?
C10 N5 Cu2 109.1(11) . . ?
C20 N5 Cu2 106.6(13) . . ?
C30 N5 Cu2 107.1(11) . . ?
C8 N6 C9 114.3(15) . . ?
C8 N6 Cu2 114.9(11) . . ?
C9 N6 Cu2 106.3(12) . . ?
C29 N7 C28 113.4(18) . . ?
C29 N7 Cu2 103.1(12) . . ?
C28 N7 Cu2 117.9(14) . . ?
C18 N8 C19 109.8(15) . . ?
C18 N8 Cu2 118.4(12) . . ?
C19 N8 Cu2 103.3(12) . . ?
N1 C1 C2 111.6(13) . . ?
N2 C2 C1 106.3(14) . . ?
N2 C3 C4 112.7(13) . . ?
C5 C4 O1 110.4(16) . . ?
C5 C4 C3 134.1(16) . . ?
O1 C4 C3 115.3(14) . . ?
C4 C5 C6 107.9(17) . . ?
C7 C6 C5 106.9(16) . . ?
C6 C7 O1 108.7(14) . . ?
C6 C7 C8 134.7(18) . . ?
O1 C7 C8 116.6(16) . . ?
N6 C8 C7 115.6(14) . . ?
N6 C9 C10 106.9(16) . . ?
N5 C10 C9 108.7(15) . . ?
N1 C11 C12 106.6(13) . . ?
N4 C12 C11 110.7(15) . . ?
C14 C13 N4 114.1(15) . . ?
O3 C14 C15 112.1(18) . . ?
O3 C14 C13 114.9(18) . . ?
C15 C14 C13 133.0(19) . . ?
C14 C15 C16 105.1(19) . . ?
C17 C16 C15 108(2) . . ?
C16 C17 O3 109.2(17) . . ?
C16 C17 C18 134(2) . . ?
O3 C17 C18 116.9(17) . . ?
C17 C18 N8 111.5(15) . . ?
C20 C19 N8 109.2(18) . . ?
C19 C20 N5 111.5(18) . . ?
N1 C21 C22 110.7(14) . . ?
N3 C22 C21 106.2(13) . . ?
C24 C23 N3 113.1(15) . . ?
C25 C24 O2 109.5(18) . . ?
C25 C24 C23 134.8(19) . . ?
O2 C24 C23 115.8(18) . . ?
C24 C25 C26 112(2) . . ?
C27 C26 C25 103(2) . . ?
C26 C27 O2 113.3(18) . . ?
C26 C27 C28 136(2) . . ?
O2 C27 C28 111.0(19) . . ?
N7 C28 C27 114.5(19) . . ?
N7 C29 C30 108.5(17) . . ?
N5 C30 C29 106.2(17) . . ?
N100 C100 Cu2 174.7(16) . . ?
C100 N100 Cu1 176.5(16) . . ?
O42 S41 O41 114.4(9) . . ?
O42 S41 O43 114.8(8) . . ?
O41 S41 O43 114.5(9) . . ?
O42 S41 C41 104.6(9) . . ?
O41 S41 C41 102.7(9) . . ?
O43 S41 C41 103.7(9) . . ?
F43 C41 F42 110.9(18) . . ?
F43 C41 F41 108.7(18) . . ?
F42 C41 F41 105.6(17) . . ?
F43 C41 S41 112.5(15) . . ?
F42 C41 S41 110.1(14) . . ?
F41 C41 S41 108.8(14) . . ?
O52 S51 O53 114.9(9) . . ?
O52 S51 O51 114.5(9) . . ?
O53 S51 O51 113.1(10) . . ?
O52 S51 C51 105.6(9) . . ?
O53 S51 C51 106.9(9) . . ?
O51 S51 C51 100.1(9) . . ?
F52 C51 F53 111.4(19) . . ?
F52 C51 F51 107.2(19) . . ?
F53 C51 F51 107.7(18) . . ?
F52 C51 S51 110.6(15) . . ?
F53 C51 S51 112.5(15) . . ?
F51 C51 S51 107.2(16) . . ?
O62 S61 O63 116(2) . . ?
O62 S61 O61 112.9(17) . . ?
O63 S61 O61 115(2) . . ?
O62 S61 C61 104.3(16) . . ?
O63 S61 C61 105.9(18) . . ?
O61 S61 C61 101.3(14) . . ?
F63 C61 F62 111(3) . . ?
F63 C61 F61 108(3) . . ?
F62 C61 F61 108(3) . . ?
F63 C61 S61 112(2) . . ?
F62 C61 S61 109(2) . . ?
F61 C61 S61 109(2) . . ?
O63' S61' O62' 115.5(15) . . ?
O63' S61' O61' 114.2(15) . . ?
O62' S61' O61' 114.2(13) . . ?
O63' S61' C61' 104.0(14) . . ?
O62' S61' C61' 101.2(13) . . ?
O61' S61' C61' 105.8(12) . . ?
F63' C61' F62' 109(2) . . ?
F63' C61' F61' 108(2) . . ?
F62' C61' F61' 109(2) . . ?
F63' C61' S61' 113(2) . . ?
F62' C61' S61' 111(2) . . ?
F61' C61' S61' 108.1(19) . . ?

loop_
_geom_bond_atom_site_label_1
_geom_bond_atom_site_label_2
_geom_bond_distance
_geom_bond_site_symmetry_2
_geom_bond_publ_flag
Cu1 N100 1.959(16) . ?
Cu1 N1 2.046(12) . ?
Cu1 N2 2.083(12) . ?
Cu1 N4 2.110(14) . ?
Cu1 N3 2.113(14) . ?
Cu2 C100 1.926(15) . ?
Cu2 N5 2.061(14) . ?
Cu2 N7 2.094(16) . ?
Cu2 N8 2.106(15) . ?
Cu2 N6 2.110(14) . ?
O1 C4 1.365(18) . ?
O1 C7 1.39(2) . ?
O2 C24 1.38(2) . ?
O2 C27 1.43(2) . ?
O3 C14 1.33(2) . ?
O3 C17 1.38(2) . ?
N1 C21 1.44(2) . ?
N1 C1 1.451(19) . ?
N1 C11 1.51(2) . ?
N2 C3 1.485(19) . ?
N2 C2 1.51(2) . ?
N3 C23 1.48(2) . ?
N3 C22 1.49(2) . ?
N4 C12 1.47(2) . ?
N4 C13 1.50(2) . ?
N5 C10 1.47(2) . ?
N5 C20 1.48(2) . ?
N5 C30 1.48(2) . ?
N6 C8 1.47(2) . ?
N6 C9 1.47(2) . ?
N7 C29 1.48(2) . ?
N7 C28 1.48(3) . ?
N8 C18 1.49(2) . ?
N8 C19 1.52(2) . ?
C1 C2 1.53(2) . ?
C3 C4 1.51(2) . ?
C4 C5 1.29(2) . ?
C5 C6 1.41(2) . ?
C6 C7 1.33(2) . ?
C7 C8 1.48(2) . ?
C9 C10 1.57(3) . ?
C11 C12 1.52(3) . ?
C13 C14 1.48(3) . ?
C14 C15 1.35(3) . ?
C15 C16 1.41(3) . ?
C16 C17 1.34(3) . ?
C17 C18 1.49(2) . ?
C19 C20 1.46(3) . ?
C21 C22 1.55(2) . ?
C23 C24 1.47(2) . ?
C24 C25 1.30(3) . ?
C25 C26 1.40(3) . ?
C26 C27 1.29(3) . ?
C27 C28 1.52(3) . ?
C29 C30 1.55(3) . ?
C100 N100 1.113(18) . ?
S41 O42 1.418(11) . ?
S41 O41 1.447(12) . ?
S41 O43 1.449(12) . ?
S41 C41 1.82(2) . ?
C41 F43 1.278(19) . ?
C41 F42 1.301(18) . ?
C41 F41 1.320(19) . ?
S51 O52 1.409(12) . ?
S51 O53 1.434(13) . ?
S51 O51 1.461(12) . ?
S51 C51 1.82(2) . ?
C51 F52 1.293(19) . ?
C51 F53 1.295(19) . ?
C51 F51 1.31(2) . ?
S61 O62 1.410(17) . ?
S61 O63 1.446(18) . ?
S61 O61 1.460(16) . ?
S61 C61 1.82(2) . ?
C61 F63 1.28(2) . ?
C61 F62 1.29(2) . ?
C61 F61 1.32(2) . ?
S61' O63' 1.404(17) . ?
S61' O62' 1.436(15) . ?
S61' O61' 1.477(15) . ?
S61' C61' 1.83(2) . ?
C61' F63' 1.28(2) . ?
C61' F62' 1.29(2) . ?
C61' F61' 1.31(2) . ?

loop_
_geom_torsion_atom_site_label_1
_geom_torsion_atom_site_label_2
_geom_torsion_atom_site_label_3
_geom_torsion_atom_site_label_4
_geom_torsion
_geom_torsion_site_symmetry_1
_geom_torsion_site_symmetry_2
_geom_torsion_site_symmetry_3
_geom_torsion_site_symmetry_4
_geom_torsion_publ_flag
N2 Cu1 N1 C21 111.9(11) . . . . ?
N4 Cu1 N1 C21 -126.1(11) . . . . ?
N3 Cu1 N1 C21 -8.9(11) . . . . ?
N2 Cu1 N1 C1 -6.9(10) . . . . ?
N4 Cu1 N1 C1 115.1(11) . . . . ?
N3 Cu1 N1 C1 -127.7(11) . . . . ?
N2 Cu1 N1 C11 -126.6(12) . . . . ?
N4 Cu1 N1 C11 -4.6(11) . . . . ?
N3 Cu1 N1 C11 112.6(12) . . . . ?
N100 Cu1 N2 C3 -77.3(12) . . . . ?
N1 Cu1 N2 C3 102.1(11) . . . . ?
N4 Cu1 N2 C3 20.1(13) . . . . ?
N3 Cu1 N2 C3 -177.1(10) . . . . ?
N100 Cu1 N2 C2 159.1(10) . . . . ?
N1 Cu1 N2 C2 -21.5(10) . . . . ?
N4 Cu1 N2 C2 -103.5(10) . . . . ?
N3 Cu1 N2 C2 59.3(11) . . . . ?
N100 Cu1 N3 C23 -72.8(13) . . . . ?
N1 Cu1 N3 C23 107.9(13) . . . . ?
N2 Cu1 N3 C23 26.3(14) . . . . ?
N4 Cu1 N3 C23 -170.1(11) . . . . ?
N100 Cu1 N3 C22 158.6(11) . . . . ?
N1 Cu1 N3 C22 -20.7(11) . . . . ?
N2 Cu1 N3 C22 -102.2(11) . . . . ?
N4 Cu1 N3 C22 61.3(12) . . . . ?
N100 Cu1 N4 C12 155.8(11) . . . . ?
N1 Cu1 N4 C12 -24.3(11) . . . . ?
N2 Cu1 N4 C12 57.7(12) . . . . ?
N3 Cu1 N4 C12 -105.6(11) . . . . ?
N100 Cu1 N4 C13 -79.8(12) . . . . ?
N1 Cu1 N4 C13 100.2(12) . . . . ?
N2 Cu1 N4 C13 -177.8(11) . . . . ?
N3 Cu1 N4 C13 18.8(13) . . . . ?
N7 Cu2 N5 C10 130.7(13) . . . . ?
N8 Cu2 N5 C10 -110.7(13) . . . . ?
N6 Cu2 N5 C10 9.6(12) . . . . ?
N7 Cu2 N5 C20 -110.2(13) . . . . ?
N8 Cu2 N5 C20 8.4(13) . . . . ?
N6 Cu2 N5 C20 128.7(13) . . . . ?
N7 Cu2 N5 C30 12.6(14) . . . . ?
N8 Cu2 N5 C30 131.2(14) . . . . ?
N6 Cu2 N5 C30 -108.5(14) . . . . ?
C100 Cu2 N6 C8 73.2(12) . . . . ?
N5 Cu2 N6 C8 -106.9(12) . . . . ?
N7 Cu2 N6 C8 171.9(11) . . . . ?
N8 Cu2 N6 C8 -25.6(14) . . . . ?
C100 Cu2 N6 C9 -159.3(12) . . . . ?
N5 Cu2 N6 C9 20.6(12) . . . . ?
N7 Cu2 N6 C9 -60.6(14) . . . . ?
N8 Cu2 N6 C9 101.9(13) . . . . ?
C100 Cu2 N7 C29 -162.1(14) . . . . ?
N5 Cu2 N7 C29 19.3(14) . . . . ?
N8 Cu2 N7 C29 -63.0(15) . . . . ?
N6 Cu2 N7 C29 99.8(14) . . . . ?
C100 Cu2 N7 C28 72.2(16) . . . . ?
N5 Cu2 N7 C28 -106.4(16) . . . . ?
N8 Cu2 N7 C28 171.3(14) . . . . ?
N6 Cu2 N7 C28 -26.0(17) . . . . ?
C100 Cu2 N8 C18 78.3(13) . . . . ?
N5 Cu2 N8 C18 -102.9(13) . . . . ?
N7 Cu2 N8 C18 -20.6(15) . . . . ?
N6 Cu2 N8 C18 176.6(11) . . . . ?
C100 Cu2 N8 C19 -160.0(12) . . . . ?
N5 Cu2 N8 C19 18.7(13) . . . . ?
N7 Cu2 N8 C19 101.1(12) . . . . ?
N6 Cu2 N8 C19 -61.8(14) . . . . ?
C21 N1 C1 C2 -83.2(16) . . . . ?
C11 N1 C1 C2 153.5(14) . . . . ?
Cu1 N1 C1 C2 35.0(15) . . . . ?
C3 N2 C2 C1 -84.5(16) . . . . ?
Cu1 N2 C2 C1 44.3(14) . . . . ?
N1 C1 C2 N2 -54.6(17) . . . . ?
C2 N2 C3 C4 170.9(13) . . . . ?
Cu1 N2 C3 C4 50.1(17) . . . . ?
C7 O1 C4 C5 -2.2(18) . . . . ?
C7 O1 C4 C3 -177.8(13) . . . . ?
N2 C3 C4 C5 -105(2) . . . . ?
N2 C3 C4 O1 69.5(18) . . . . ?
O1 C4 C5 C6 2(2) . . . . ?
C3 C4 C5 C6 177.0(17) . . . . ?
C4 C5 C6 C7 -2(2) . . . . ?
C5 C6 C7 O1 0.5(19) . . . . ?
C5 C6 C7 C8 -178.7(19) . . . . ?
C4 O1 C7 C6 0.9(17) . . . . ?
C4 O1 C7 C8 -179.7(14) . . . . ?
C9 N6 C8 C7 -179.2(16) . . . . ?
Cu2 N6 C8 C7 -55.9(18) . . . . ?
C6 C7 C8 N6 117(2) . . . . ?
O1 C7 C8 N6 -62(2) . . . . ?
C8 N6 C9 C10 83.1(19) . . . . ?
Cu2 N6 C9 C10 -44.8(17) . . . . ?
C20 N5 C10 C9 -153.5(16) . . . . ?
C30 N5 C10 C9 80.0(18) . . . . ?
Cu2 N5 C10 C9 -36.7(17) . . . . ?
N6 C9 C10 N5 55(2) . . . . ?
C21 N1 C11 C12 151.8(14) . . . . ?
C1 N1 C11 C12 -86.0(16) . . . . ?
Cu1 N1 C11 C12 32.0(17) . . . . ?
C13 N4 C12 C11 -73.4(19) . . . . ?
Cu1 N4 C12 C11 50.3(15) . . . . ?
N1 C11 C12 N4 -57.4(19) . . . . ?
C12 N4 C13 C14 176.0(16) . . . . ?
Cu1 N4 C13 C14 59.0(19) . . . . ?
C17 O3 C14 C15 1(2) . . . . ?
C17 O3 C14 C13 -179.0(16) . . . . ?
N4 C13 C14 O3 60(2) . . . . ?
N4 C13 C14 C15 -120(2) . . . . ?
O3 C14 C15 C16 -2(2) . . . . ?
C13 C14 C15 C16 178(2) . . . . ?
C14 C15 C16 C17 3(2) . . . . ?
C15 C16 C17 O3 -2(2) . . . . ?
C15 C16 C17 C18 176(2) . . . . ?
C14 O3 C17 C16 1(2) . . . . ?
C14 O3 C17 C18 -178.0(16) . . . . ?
C16 C17 C18 N8 118(2) . . . . ?
O3 C17 C18 N8 -63(2) . . . . ?
C19 N8 C18 C17 -174.3(17) . . . . ?
Cu2 N8 C18 C17 -56(2) . . . . ?
C18 N8 C19 C20 83(2) . . . . ?
Cu2 N8 C19 C20 -43.7(19) . . . . ?
N8 C19 C20 N5 56(2) . . . . ?
C10 N5 C20 C19 82(2) . . . . ?
C30 N5 C20 C19 -154.7(17) . . . . ?
Cu2 N5 C20 C19 -37(2) . . . . ?
C1 N1 C21 C22 154.3(13) . . . . ?
C11 N1 C21 C22 -83.1(17) . . . . ?
Cu1 N1 C21 C22 36.7(16) . . . . ?
C23 N3 C22 C21 -88.2(18) . . . . ?
Cu1 N3 C22 C21 43.9(15) . . . . ?
N1 C21 C22 N3 -55.5(19) . . . . ?
C22 N3 C23 C24 171.6(14) . . . . ?
Cu1 N3 C23 C24 46.7(19) . . . . ?
C27 O2 C24 C25 -1(2) . . . . ?
C27 O2 C24 C23 179.0(16) . . . . ?
N3 C23 C24 C25 -112(3) . . . . ?
N3 C23 C24 O2 69(2) . . . . ?
O2 C24 C25 C26 -1(2) . . . . ?
C23 C24 C25 C26 179(2) . . . . ?
C24 C25 C26 C27 3(3) . . . . ?
C25 C26 C27 O2 -3(2) . . . . ?
C25 C26 C27 C28 177(2) . . . . ?
C24 O2 C27 C26 3(2) . . . . ?
C24 O2 C27 C28 -177.2(16) . . . . ?
C29 N7 C28 C27 -176.0(18) . . . . ?
Cu2 N7 C28 C27 -56(2) . . . . ?
C26 C27 C28 N7 119(3) . . . . ?
O2 C27 C28 N7 -61(2) . . . . ?
C28 N7 C29 C30 81(2) . . . . ?
Cu2 N7 C29 C30 -47(2) . . . . ?
C10 N5 C30 C29 -158.8(16) . . . . ?
C20 N5 C30 C29 77(2) . . . . ?
Cu2 N5 C30 C29 -40.8(19) . . . . ?
N7 C29 C30 N5 61(2) . . . . ?
O42 S41 C41 F43 61.9(16) . . . . ?
O41 S41 C41 F43 -57.9(16) . . . . ?
O43 S41 C41 F43 -177.5(14) . . . . ?
O42 S41 C41 F42 -62.4(16) . . . . ?
O41 S41 C41 F42 177.8(15) . . . . ?
O43 S41 C41 F42 58.3(16) . . . . ?
O42 S41 C41 F41 -177.6(14) . . . . ?
O41 S41 C41 F41 62.6(16) . . . . ?
O43 S41 C41 F41 -57.0(16) . . . . ?
O52 S51 C51 F52 -57.7(18) . . . . ?
O53 S51 C51 F52 179.5(16) . . . . ?
O51 S51 C51 F52 61.4(17) . . . . ?
O52 S51 C51 F53 177.0(15) . . . . ?
O53 S51 C51 F53 54.1(18) . . . . ?
O51 S51 C51 F53 -63.9(17) . . . . ?
O52 S51 C51 F51 58.8(17) . . . . ?
O53 S51 C51 F51 -64.0(18) . . . . ?
O51 S51 C51 F51 177.9(15) . . . . ?
O62 S61 C61 F63 -62(3) . . . . ?
O63 S61 C61 F63 175(3) . . . . ?
O61 S61 C61 F63 55(3) . . . . ?
O62 S61 C61 F62 175(3) . . . . ?
O63 S61 C61 F62 52(3) . . . . ?
O61 S61 C61 F62 -68(3) . . . . ?
O62 S61 C61 F61 57(3) . . . . ?
O63 S61 C61 F61 -65(3) . . . . ?
O61 S61 C61 F61 175(3) . . . . ?
O63' S61' C61' F63' 61(3) . . . . ?
O62' S61' C61' F63' -59(2) . . . . ?
O61' S61' C61' F63' -178(2) . . . . ?
O63' S61' C61' F62' -177(2) . . . . ?
O62' S61' C61' F62' 63(2) . . . . ?
O61' S61' C61' F62' -56(2) . . . . ?
O63' S61' C61' F61' -58(2) . . . . ?
O62' S61' C61' F61' -178(2) . . . . ?
O61' S61' C61' F61' 63(2) . . . . ?
